data_4518123
loop_
_publ_author_name
'Wang, Xiu-Li'
'Tian, Yuan'
'Chang, Zhi-Han'
'Lin, Hongyan'

_publ_section_title
;
 A Series of Polyoxometalate-Based Metal--Bis(pyridyl-tetrazole) Complexes
 with High Electrocatalytic Activity for Hydrogen Evolution Reaction in
 Alkaline and Acid Media
;
_journal_name_full 'ACS Sustainable Chemistry &amp; Engineering'
_journal_paper_doi 10.1021/acssuschemeng.0c05459
_journal_year 2020
_chemical_formula_moiety 'O40 Si W12, C48 H56 Cu2 N30 O4, 2(H2 O)'
_chemical_formula_sum 'C48 H60 Cu2 N30 O46 Si W12'
_chemical_formula_weight 4154.63
_space_group_crystal_system triclinic
_space_group_IT_number 2
_space_group_name_Hall '-P 1'
_space_group_name_H-M_alt 'P -1'
_atom_sites_solution_hydrogens mixed
_atom_sites_solution_primary iterative
_audit_creation_date 2020-06-12
_audit_creation_method
;
Olex2 1.2
(compiled 2018.05.29 svn.r3508 for OlexSys, GUI svn.r5506)
;
_cell_angle_alpha 111.6420(10)
_cell_angle_beta 103.2660(10)
_cell_angle_gamma 101.5800(10)
_cell_formula_units_Z 1
_cell_length_a 12.2209(8)
_cell_length_b 14.4974(9)
_cell_length_c 14.8694(10)
_cell_measurement_reflns_used 6140
_cell_measurement_temperature 296
_cell_measurement_theta_max 50.000
_cell_measurement_theta_min 1.953
_cell_volume 2261.7(3)
_computing_cell_refinement 'SAINT+ Ver. 2016.5-0 (Bruker-AXS, 2016)'
_computing_data_collection 'APEX3 Ver. 2016.5-0 (Bruker-AXS, 2016)'
_computing_data_reduction 'SAINT+ Ver. 2016.5-0 (Bruker-AXS, 2016)'
_computing_molecular_graphics 'OLEX2 (Dolomanov et al., 2009)'
_computing_publication_material 'OLEX2 (Dolomanov et al., 2009)'
_computing_structure_refinement 'XL (Sheldrick, 2015b)'
_computing_structure_solution 'XT (Sheldrick, 2015a)'
_diffrn_ambient_temperature 296
_diffrn_detector 'charge-coupled device (CCD) area detector'
_diffrn_detector_area_resol_mean 7.9
_diffrn_detector_type 'Bruker APEX II'
_diffrn_measured_fraction_theta_full 1.000
_diffrn_measured_fraction_theta_max 0.992
_diffrn_measurement_device 'three-circle diffractometer'
_diffrn_measurement_device_type 'Bruker APEX II Quazar'
_diffrn_measurement_method '0.5\% \w and 0.5\% \f scans'
_diffrn_radiation_collimation 'focusing mirrors'
_diffrn_radiation_detector 'Bruker APEX II'
_diffrn_radiation_monochromator 'mirror optics'
_diffrn_radiation_probe x-ray
_diffrn_radiation_type MoK\a
_diffrn_radiation_wavelength 0.71073
_diffrn_reflns_av_R_equivalents 0.0294
_diffrn_reflns_av_unetI/netI 0.0562
_diffrn_reflns_Laue_measured_fraction_full 1.000
_diffrn_reflns_Laue_measured_fraction_max 0.992
_diffrn_reflns_limit_h_max 16
_diffrn_reflns_limit_h_min -15
_diffrn_reflns_limit_k_max 15
_diffrn_reflns_limit_k_min -19
_diffrn_reflns_limit_l_max 19
_diffrn_reflns_limit_l_min -19
_diffrn_reflns_number 16636
_diffrn_reflns_point_group_measured_fraction_full 1.000
_diffrn_reflns_point_group_measured_fraction_max 0.992
_diffrn_reflns_theta_full 25.242
_diffrn_reflns_theta_max 28.336
_diffrn_reflns_theta_min 1.563
_diffrn_source 'microfocus sealed X-ray tube'
_diffrn_source_type 'Incoatec I\ms'
_exptl_absorpt_coefficient_mu 15.764
_exptl_absorpt_correction_T_max 0.043
_exptl_absorpt_correction_T_min 0.032
_exptl_absorpt_correction_type multi-scan
_exptl_absorpt_process_details
;
SADABS-2016/2 (Krause et al., 2015) was used for absorption correction.
;
_exptl_crystal_colour yellow
_exptl_crystal_colour_primary yellow
_exptl_crystal_density_diffrn 3.050
_exptl_crystal_density_method 'not measured'
_exptl_crystal_description block
_exptl_crystal_F_000 1886
_exptl_crystal_size_max 0.24
_exptl_crystal_size_mid 0.22
_exptl_crystal_size_min 0.2
_refine_diff_density_max 3.634
_refine_diff_density_min -5.798
_refine_diff_density_rms 0.377
_refine_ls_extinction_method none
_refine_ls_goodness_of_fit_ref 1.118
_refine_ls_hydrogen_treatment constr
_refine_ls_matrix_type full
_refine_ls_number_parameters 642
_refine_ls_number_reflns 11200
_refine_ls_number_restraints 805
_refine_ls_restrained_S_all 1.086
_refine_ls_R_factor_all 0.0850
_refine_ls_R_factor_gt 0.0688
_refine_ls_shift/su_max 0.001
_refine_ls_shift/su_mean 0.000
_refine_ls_structure_factor_coef Fsqd
_refine_ls_weighting_details 'w=1/[\s^2^(Fo^2^)+(0.0243P)^2^+134.0443P] where P=(Fo^2^+2Fc^2^)/3'
_refine_ls_weighting_scheme calc
_refine_ls_wR_factor_gt 0.1488
_refine_ls_wR_factor_ref 0.1569
_reflns_Friedel_coverage 0.000
_reflns_number_gt 9177
_reflns_number_total 11291
_reflns_threshold_expression 'I > 2\s(I)'
_cod_data_source_file sc0c05459_si_002.cif
_cod_data_source_block compound_1
_cod_database_code 4518123
_shelx_shelxl_version_number 2018/3
_shelx_space_group_comment
;
The symmetry employed for this shelxl refinement is uniquely defined
by the following loop, which should always be used as a source of
symmetry information in preference to the above space-group names.
They are only intended as comments.
;
_shelx_estimated_absorpt_t_max 0.54
_shelx_estimated_absorpt_t_min 0.21
_olex2_refinement_description
;
1. Fixed Uiso
 At 1.2 times of:
  All C(H) groups, All C(H,H) groups
 At 1.5 times of:
  All O(H,H) groups
2. Restrained distances
 H24a-H25b
 1.9 with sigma of 0.04
 H18a-H3Wa
 1.95 with sigma of 0.04
3. Rigid bond restraints
 Si1, O23, O24, O20, O21
 with sigma for 1-2 distances of 0.02 and sigma for 1-3 distances of 0.005
4. Uiso/Uaniso restraints and constraints
O1 \\sim O2W \\sim O3 \\sim O1W \\sim O5 \\sim O6 \\sim O7 \\sim O8 \\sim O9
\\sim O10 \\sim O11 \\sim O12 \\sim O13 \\sim O14 \\sim O15 \\sim O16 \\sim O17
\\sim O18 \\sim O19 \\sim O20 \\sim O21 \\sim O22 \\sim O23 \\sim O24 \\sim
O3W: within 3.8A with sigma of 0.008 and sigma for terminal atoms of 0.001
Uanis(Si1) \\sim Ueq: with sigma of 0.002 and sigma for terminal atoms of 0.004
5. Rigid body (RIGU) restrains
 Cu1, O2W, N1, O1W, N2, N3, C6, C13, C8, C15, C1, C2, C12, C16, C10, C7, C4,
 C14, C5, C9, C11, C20, C3, C17, N5, N13, N7, N12, N4, N9, N10, N14, N11, N6,
 N8, N15, C18, C23, C19, C21, C24, C25, C22
 with sigma for 1-2 distances of 0.004 and sigma for 1-3 distances of 0.004
6. Others
 Fixed Sof: O20(0.5) O21(0.5) O23(0.5) O24(0.5) C24(0.5) C25(0.5)
7.a Free rotating group:
 O3W(H3Wa,H3Wb)
7.b Rotating group:
 O2W(H2Wa,H2Wb), O1W(H1Wa,H1Wb)
7.c Secondary CH2 refined with riding coordinates:
 C18(H18a,H18b), C19(H19a,H19b), C21(H21a,H21b), C22(H22a,H22b), C24(H24a,
 H24b), C25(H25a,H25b)
7.d Aromatic/amide H refined with riding coordinates:
 C1(H1), C2(H2), C5(H5), C6(H6), C7(H7), C8(H8), C13(H13), C14(H14), C15(H15),
 C16(H16), C17(H17), C20(H20)
7.e Fitted pentagon refined as free rotating group:
 N12(C11,N7,N11,N6), N15(N8,N4,C3,N9)
;
_olex2_submission_special_instructions 'No special instructions were received'

loop_
_space_group_symop_operation_xyz
'x, y, z'
'-x, -y, -z'

loop_
_atom_site_label
_atom_site_type_symbol
_atom_site_fract_x
_atom_site_fract_y
_atom_site_fract_z
_atom_site_U_iso_or_equiv
_atom_site_adp_type
_atom_site_occupancy
_atom_site_site_symmetry_order
_atom_site_calc_flag
_atom_site_refinement_flags_posn
_atom_site_refinement_flags_adp
_atom_site_refinement_flags_occupancy
_atom_site_disorder_assembly
_atom_site_disorder_group
W1 W 0.09895(6) 0.62159(5) 0.77090(4) 0.02541(14) Uani 1 1 d . . . . .
W2 W 0.26591(6) 0.70982(5) 0.63755(5) 0.02922(16) Uani 1 1 d . . . . .
W3 W -0.00651(6) 0.75566(4) 0.63322(5) 0.02756(15) Uani 1 1 d . . . . .
W4 W 0.16938(6) 0.58626(5) 0.36685(5) 0.02819(15) Uani 1 1 d . . . . .
W5 W -0.10255(6) 0.63531(5) 0.36166(5) 0.02554(14) Uani 1 1 d . . . . .
W6 W -0.27206(6) 0.54632(5) 0.49243(5) 0.03186(17) Uani 1 1 d . . . . .
Cu1 Cu 0.6543(2) 0.91713(16) 0.76295(15) 0.0319(5) Uani 1 1 d . U . . .
Si1 Si 0.000000 0.500000 0.500000 0.0075(8) Uani 1 2 d S TU P . .
O1 O 0.3960(15) 0.8096(13) 0.7033(12) 0.0576(10) Uani 1 1 d . U . . .
O2W O 0.8462(14) 0.9873(12) 0.7950(12) 0.0554(14) Uani 1 1 d . U . . .
H2WA H 0.873794 1.043720 0.850441 0.083 Uiso 1 1 d GR . . . .
H2WB H 0.855305 1.006990 0.748980 0.083 Uiso 1 1 d GR . . . .
N1 N 0.6463(13) 0.9497(12) 0.9057(10) 0.033(3) Uani 1 1 d . U . . .
O3 O -0.4000(15) 0.5719(13) 0.4879(12) 0.0588(12) Uani 1 1 d . U . . .
O1W O 0.6334(14) 1.0533(12) 0.7809(12) 0.0560(12) Uani 1 1 d . U . . .
H1WA H 0.566733 1.054947 0.789645 0.084 Uiso 1 1 d GR . . . .
H1WB H 0.627026 1.059489 0.724952 0.084 Uiso 1 1 d GR . . . .
N2 N 0.5972(12) 0.8704(11) 0.6108(10) 0.029(3) Uani 1 1 d . U . . .
N3 N 0.6836(13) 0.7853(11) 0.7588(10) 0.033(3) Uani 1 1 d . U . . .
O5 O 0.1465(15) 0.4996(13) 0.7471(12) 0.0597(13) Uani 1 1 d . U . . .
O6 O 0.2488(15) 0.6254(13) 0.3025(12) 0.0591(11) Uani 1 1 d . U . . .
O7 O 0.0578(15) 0.4629(13) 0.2584(12) 0.0593(13) Uani 1 1 d . U . . .
N5 N 0.4725(14) 0.7011(12) 0.9600(12) 0.039(3) Uani 1 1 d . U . . .
C1 C 0.7727(16) 0.7927(14) 0.8355(13) 0.034(3) Uani 1 1 d . U . . .
H1 H 0.831289 0.857001 0.875890 0.041 Uiso 1 1 calc R . . . .
O8 O 0.3198(15) 0.5913(12) 0.6067(12) 0.0580(12) Uani 1 1 d . U . . .
O9 O 0.0545(15) 0.6556(13) 0.3589(12) 0.0595(11) Uani 1 1 d . U . . .
O10 O -0.1651(15) 0.6778(13) 0.5958(12) 0.0591(11) Uani 1 1 d . U . . .
O11 O -0.2333(15) 0.5836(13) 0.3933(12) 0.0594(11) Uani 1 1 d . U . . .
O12 O 0.0296(15) 0.7192(13) 0.7439(12) 0.0592(11) Uani 1 1 d . U . . .
C2 C 0.6006(16) 0.6910(14) 0.6989(13) 0.037(3) Uani 1 1 d . U . . .
H2 H 0.539683 0.683954 0.643724 0.044 Uiso 1 1 calc R . . . .
O13 O 0.1564(15) 0.7862(13) 0.6458(12) 0.0581(10) Uani 1 1 d . U . . .
O14 O 0.2407(15) 0.6889(13) 0.5020(12) 0.0587(11) Uani 1 1 d . U . . .
O15 O -0.0391(15) 0.7429(13) 0.4964(12) 0.0596(11) Uani 1 1 d . U . . .
C4 C 0.7817(16) 0.7113(13) 0.8574(13) 0.032(3) Uani 1 1 d . U . . .
O16 O 0.2346(15) 0.6857(13) 0.7491(12) 0.0586(11) Uani 1 1 d . U . . .
C5 C 0.642(2) 0.9815(15) 1.0994(15) 0.052(5) Uani 1 1 d . U . . .
H5 H 0.641521 0.993146 1.165205 0.062 Uiso 1 1 calc R . . . .
C6 C 0.5760(16) 0.8773(15) 0.9219(14) 0.035(3) Uani 1 1 d . U . . .
H6 H 0.526267 0.816273 0.864925 0.042 Uiso 1 1 calc R . . . .
O17 O 0.2444(15) 0.5011(13) 0.4069(12) 0.0595(13) Uani 1 1 d . U . . .
O18 O -0.0137(15) 0.8768(13) 0.6946(12) 0.0589(10) Uani 1 1 d . U . . .
C7 C 0.6041(19) 0.7914(15) 0.4415(14) 0.044(4) Uani 1 1 d . U . . .
H7 H 0.643290 0.759234 0.398489 0.053 Uiso 1 1 calc R . . . .
N10 N 0.4101(14) 0.6525(12) 1.0014(13) 0.042(3) Uani 1 1 d . U . . .
C8 C 0.4976(14) 0.8873(12) 0.5705(12) 0.026(3) Uani 1 1 d . U . . .
H8 H 0.460944 0.920672 0.615316 0.032 Uiso 1 1 calc R . . . .
C9 C 0.5002(18) 0.7990(14) 1.0252(14) 0.037(3) Uani 1 1 d . U . . .
N12 N 0.2762(10) 0.9113(10) 0.5001(7) 0.041(3) Uani 1 1 d . U . . .
C11 C 0.3444(8) 0.8785(10) 0.4361(8) 0.034(3) Uani 1 1 d G U . . .
N7 N 0.2846(10) 0.8685(9) 0.3375(7) 0.036(3) Uani 1 1 d G U . . .
N11 N 0.1795(9) 0.8952(10) 0.3405(8) 0.048(4) Uani 1 1 d G U . . .
N6 N 0.1742(9) 0.9216(11) 0.4410(9) 0.055(4) Uani 1 1 d G U . . .
N13 N 0.4533(19) 0.8087(13) 1.0989(14) 0.054(5) Uani 1 1 d . U . . .
C10 C 0.4464(14) 0.8594(11) 0.4697(12) 0.025(3) Uani 1 1 d . U . . .
N14 N 0.3982(19) 0.7145(14) 1.0839(15) 0.056(5) Uani 1 1 d . U . . .
O19 O 0.1486(15) 0.6810(13) 0.8987(12) 0.0599(11) Uani 1 1 d . U . . .
N15 N 1.0446(9) 0.7893(8) 1.0712(9) 0.050(4) Uani 1 1 d . U . . .
N8 N 0.9853(11) 0.6883(8) 1.0587(8) 0.047(4) Uani 1 1 d G U . . .
N4 N 0.8771(9) 0.6468(7) 0.9758(9) 0.042(3) Uani 1 1 d G U . . .
C3 C 0.8695(10) 0.7222(9) 0.9370(8) 0.037(3) Uani 1 1 d G U . . .
N9 N 0.9730(11) 0.8103(7) 0.9960(9) 0.050(4) Uani 1 1 d G U . . .
C12 C 0.5727(17) 0.8874(13) 1.0152(13) 0.035(3) Uani 1 1 d . U . . .
C13 C 0.7116(19) 1.0388(14) 0.9862(14) 0.042(4) Uani 1 1 d . U . . .
H13 H 0.760049 1.090818 0.977435 0.051 Uiso 1 1 calc R . . . .
C14 C 0.6035(18) 0.6049(15) 0.7172(16) 0.046(4) Uani 1 1 d . U . . .
H14 H 0.544007 0.541236 0.676312 0.055 Uiso 1 1 calc R . . . .
C15 C 0.6495(16) 0.8214(14) 0.5436(14) 0.035(3) Uani 1 1 d . U . . .
H15 H 0.718663 0.808117 0.568869 0.042 Uiso 1 1 calc R . . . .
C16 C 0.709(2) 1.0556(15) 1.0828(15) 0.057(6) Uani 1 1 d . U . . .
H16 H 0.754589 1.119494 1.138003 0.069 Uiso 1 1 calc R . . . .
C17 C 0.6952(17) 0.6145(14) 0.7962(14) 0.038(4) Uani 1 1 d . U . . .
H17 H 0.699707 0.556928 0.808939 0.046 Uiso 1 1 calc R . . . .
C18 C 0.359(2) 0.5366(16) 0.955(2) 0.057(6) Uani 1 1 d . U . . .
H18A H 0.302405 0.512225 0.887008 0.068 Uiso 1 1 calc DR . . . .
H18B H 0.316197 0.517430 0.996443 0.068 Uiso 1 1 calc R . . . .
C19 C 1.028(3) 0.6354(18) 1.1103(17) 0.065(7) Uani 1 1 d . U . . .
H19A H 0.975478 0.620258 1.146497 0.078 Uiso 1 1 calc R . . . .
H19B H 1.105148 0.679596 1.160976 0.078 Uiso 1 1 calc R . . . .
O20 O -0.065(3) 0.392(2) 0.397(2) 0.044(2) Uani 0.5 1 d . U . . .
O21 O -0.135(2) 0.454(2) 0.499(2) 0.042(3) Uani 0.5 1 d . U . . .
C20 C 0.4989(17) 0.8080(15) 0.3995(14) 0.039(4) Uani 1 1 d . U . . .
H20 H 0.465666 0.786278 0.329287 0.047 Uiso 1 1 calc R . . . .
C21 C 0.453(2) 0.4835(18) 0.947(2) 0.069(7) Uani 1 1 d . U . . .
H21A H 0.491788 0.499692 0.902732 0.082 Uiso 1 1 calc R . . . .
H21B H 0.414843 0.408415 0.916069 0.082 Uiso 1 1 calc R . . . .
C22 C 1.039(3) 0.5396(19) 1.0441(18) 0.089(11) Uani 1 1 d . U . . .
H22A H 1.108535 0.560946 1.026393 0.107 Uiso 1 1 calc R . . . .
H22B H 1.061851 0.506617 1.088357 0.107 Uiso 1 1 calc R . . . .
O22 O -0.1515(15) 0.6999(13) 0.2965(12) 0.0595(11) Uani 1 1 d . U . . .
O23 O 0.006(3) 0.481(2) 0.599(2) 0.044(2) Uani 0.5 1 d . U . . .
O24 O 0.069(3) 0.416(2) 0.503(2) 0.045(2) Uani 0.5 1 d . U . . .
C23 C 0.084(2) 0.940(3) 0.472(2) 0.073(7) Uani 1 1 d . U . . .
C24 C 0.113(4) 1.030(5) 0.542(4) 0.074(12) Uani 0.5 1 d . U . . .
H24A H 0.133944 1.080536 0.515615 0.089 Uiso 1 1 calc DR . . . .
H24B H 0.183364 1.040484 0.595960 0.089 Uiso 1 1 calc R . . . .
C25 C -0.011(4) 0.946(4) 0.407(3) 0.067(12) Uani 0.5 1 d . U . . .
H25A H -0.045624 0.879767 0.345496 0.080 Uiso 1 1 calc R . . . .
H25B H 0.015953 1.000033 0.386683 0.080 Uiso 1 1 calc DR . . . .
O3W O 0.3674(16) 0.5770(13) 0.7796(13) 0.0625(13) Uani 1 1 d . U . . .
H3WA H 0.384387 0.609423 0.844173 0.094 Uiso 1 1 d DG . . . .
H3WB H 0.326256 0.608352 0.755109 0.094 Uiso 1 1 d G . . . .

loop_
_atom_site_aniso_label
_atom_site_aniso_U_11
_atom_site_aniso_U_22
_atom_site_aniso_U_33
_atom_site_aniso_U_23
_atom_site_aniso_U_13
_atom_site_aniso_U_12
W1 0.0306(3) 0.0262(3) 0.0113(3) 0.0029(2) 0.0055(2) 0.0042(2)
W2 0.0255(3) 0.0135(3) 0.0311(3) 0.0055(2) -0.0055(2) -0.0042(2)
W3 0.0319(3) 0.0093(3) 0.0349(3) 0.0003(2) 0.0134(3) 0.0086(2)
W4 0.0454(4) 0.0195(3) 0.0223(3) 0.0090(2) 0.0187(3) 0.0071(3)
W5 0.0320(3) 0.0222(3) 0.0254(3) 0.0148(2) 0.0061(2) 0.0100(2)
W6 0.0271(3) 0.0320(4) 0.0268(3) 0.0004(3) 0.0044(3) 0.0190(3)
Cu1 0.0535(13) 0.0290(10) 0.0248(10) 0.0136(8) 0.0169(9) 0.0283(10)
Si1 0.0073(14) 0.0031(15) 0.0094(15) -0.0003(12) 0.0033(12) 0.0015(12)
O1 0.064(2) 0.054(2) 0.0539(19) 0.0213(16) 0.0190(17) 0.0217(17)
O2W 0.063(2) 0.052(2) 0.053(2) 0.022(2) 0.020(2) 0.023(2)
N1 0.041(7) 0.034(6) 0.022(5) 0.006(4) 0.008(5) 0.018(5)
O3 0.064(2) 0.056(2) 0.053(2) 0.0197(18) 0.0203(18) 0.0186(19)
O1W 0.064(2) 0.052(2) 0.053(2) 0.0218(18) 0.0196(19) 0.0225(19)
N2 0.039(6) 0.029(7) 0.029(5) 0.017(5) 0.016(5) 0.017(5)
N3 0.044(7) 0.035(6) 0.023(6) 0.011(5) 0.007(5) 0.027(5)
O5 0.064(2) 0.056(2) 0.056(2) 0.0195(19) 0.020(2) 0.021(2)
O6 0.065(2) 0.054(2) 0.055(2) 0.0191(17) 0.0183(18) 0.0217(18)
O7 0.064(2) 0.054(2) 0.055(2) 0.018(2) 0.018(2) 0.022(2)
N5 0.048(8) 0.029(6) 0.034(7) 0.007(5) 0.010(6) 0.018(6)
C1 0.040(8) 0.028(7) 0.027(7) 0.010(6) 0.000(6) 0.014(6)
O8 0.065(2) 0.054(2) 0.054(2) 0.0212(18) 0.0182(19) 0.0224(19)
O9 0.064(2) 0.055(2) 0.055(2) 0.0188(18) 0.0187(18) 0.0206(18)
O10 0.064(2) 0.056(2) 0.054(2) 0.0200(18) 0.0202(18) 0.0185(18)
O11 0.064(2) 0.056(2) 0.054(2) 0.0193(18) 0.0200(18) 0.0183(19)
O12 0.064(2) 0.056(2) 0.055(2) 0.0208(17) 0.0196(18) 0.0202(18)
C2 0.038(8) 0.038(7) 0.029(8) 0.005(6) 0.006(6) 0.025(6)
O13 0.064(2) 0.055(2) 0.054(2) 0.0215(17) 0.0193(17) 0.0206(18)
O14 0.065(2) 0.054(2) 0.054(2) 0.0200(17) 0.0182(17) 0.0220(18)
O15 0.065(2) 0.056(2) 0.054(2) 0.0198(17) 0.0196(18) 0.0188(18)
C4 0.047(7) 0.026(6) 0.027(6) 0.010(5) 0.011(5) 0.020(5)
O16 0.064(2) 0.055(2) 0.055(2) 0.0213(17) 0.0192(17) 0.0211(18)
C5 0.095(15) 0.031(7) 0.025(7) 0.006(6) 0.024(8) 0.016(8)
C6 0.035(8) 0.040(8) 0.035(7) 0.015(6) 0.015(6) 0.020(6)
O17 0.066(2) 0.054(2) 0.055(2) 0.0189(19) 0.017(2) 0.022(2)
O18 0.064(2) 0.055(2) 0.054(2) 0.0205(17) 0.0198(17) 0.0196(17)
C7 0.068(11) 0.037(10) 0.036(7) 0.010(7) 0.023(7) 0.037(9)
N10 0.041(8) 0.029(5) 0.055(8) 0.017(5) 0.012(7) 0.015(6)
C8 0.034(7) 0.028(8) 0.026(5) 0.016(6) 0.016(5) 0.016(6)
C9 0.059(10) 0.028(6) 0.033(8) 0.013(5) 0.020(7) 0.025(6)
N12 0.040(7) 0.050(9) 0.048(7) 0.031(8) 0.020(6) 0.024(7)
C11 0.039(7) 0.028(8) 0.036(7) 0.018(7) 0.011(5) 0.010(6)
N7 0.035(7) 0.025(7) 0.040(6) 0.015(6) 0.000(5) 0.005(6)
N11 0.038(7) 0.048(10) 0.062(8) 0.033(8) 0.007(6) 0.015(7)
N6 0.038(8) 0.067(12) 0.070(9) 0.043(9) 0.014(7) 0.019(8)
N13 0.099(14) 0.032(6) 0.051(9) 0.020(6) 0.046(9) 0.032(8)
C10 0.039(7) 0.014(6) 0.027(6) 0.014(5) 0.011(5) 0.011(5)
N14 0.084(13) 0.034(7) 0.063(10) 0.024(7) 0.038(9) 0.027(8)
O19 0.065(2) 0.056(2) 0.056(2) 0.0200(17) 0.0193(18) 0.0206(18)
N15 0.062(9) 0.032(7) 0.039(8) 0.008(6) -0.001(6) 0.015(6)
N8 0.061(9) 0.036(7) 0.031(7) 0.009(6) 0.001(6) 0.018(6)
N4 0.052(8) 0.032(7) 0.032(7) 0.010(6) 0.000(6) 0.015(6)
C3 0.053(8) 0.027(7) 0.029(7) 0.007(6) 0.010(5) 0.020(6)
N9 0.056(9) 0.042(8) 0.041(8) 0.017(7) 0.003(6) 0.009(6)
C12 0.055(9) 0.024(6) 0.032(7) 0.011(5) 0.017(6) 0.025(6)
C13 0.062(11) 0.029(7) 0.029(7) 0.011(5) 0.012(7) 0.008(7)
C14 0.043(9) 0.031(7) 0.047(9) 0.007(7) 0.001(7) 0.014(7)
C15 0.038(8) 0.035(9) 0.038(7) 0.014(7) 0.016(6) 0.020(7)
C16 0.101(16) 0.025(8) 0.025(7) -0.002(6) 0.019(9) 0.005(8)
C17 0.044(8) 0.029(7) 0.041(8) 0.013(6) 0.010(6) 0.018(6)
C18 0.053(12) 0.028(7) 0.074(14) 0.013(8) 0.009(10) 0.014(7)
C19 0.093(17) 0.046(11) 0.042(10) 0.015(8) -0.009(10) 0.038(12)
O20 0.056(4) 0.046(4) 0.044(3) 0.025(3) 0.024(3) 0.024(4)
O21 0.054(4) 0.045(4) 0.044(4) 0.028(4) 0.026(3) 0.023(4)
C20 0.051(9) 0.041(10) 0.025(7) 0.011(7) 0.013(6) 0.017(8)
C21 0.064(14) 0.035(11) 0.083(18) 0.010(12) 0.001(12) 0.026(10)
C22 0.16(3) 0.050(13) 0.046(12) 0.017(10) -0.010(14) 0.061(17)
O22 0.064(2) 0.055(2) 0.054(2) 0.0194(17) 0.0192(17) 0.0193(18)
O23 0.056(4) 0.047(4) 0.045(3) 0.027(3) 0.024(3) 0.024(3)
O24 0.056(4) 0.046(4) 0.046(4) 0.025(3) 0.024(3) 0.025(3)
C23 0.050(12) 0.11(2) 0.088(15) 0.058(14) 0.028(11) 0.041(13)
C24 0.05(2) 0.11(2) 0.09(2) 0.053(16) 0.024(16) 0.04(2)
C25 0.061(19) 0.08(3) 0.08(2) 0.04(2) 0.026(16) 0.05(2)
O3W 0.066(2) 0.057(2) 0.057(2) 0.019(2) 0.019(2) 0.020(2)

loop_
_atom_type_symbol
_atom_type_description
_atom_type_scat_dispersion_real
_atom_type_scat_dispersion_imag
_atom_type_scat_source
C C 0.0033 0.0016 'International Tables Vol C Tables 4.2.6.8 and 6.1.1.4'
H H 0.0000 0.0000 'International Tables Vol C Tables 4.2.6.8 and 6.1.1.4'
Cu Cu 0.3201 1.2651 'International Tables Vol C Tables 4.2.6.8 and 6.1.1.4'
N N 0.0061 0.0033 'International Tables Vol C Tables 4.2.6.8 and 6.1.1.4'
O O 0.0106 0.0060 'International Tables Vol C Tables 4.2.6.8 and 6.1.1.4'
Si Si 0.0817 0.0704 'International Tables Vol C Tables 4.2.6.8 and 6.1.1.4'
W W -0.8490 6.8722 'International Tables Vol C Tables 4.2.6.8 and 6.1.1.4'

loop_
_geom_angle_atom_site_label_1
_geom_angle_atom_site_label_2
_geom_angle_atom_site_label_3
_geom_angle
_geom_angle_site_symmetry_1
_geom_angle_site_symmetry_3
_geom_angle_publ_flag
O5 W1 O7 88.0(7) . 2_566 ?
O5 W1 O20 96.2(8) . 2_566 ?
O5 W1 O23 64.3(8) . . ?
O7 W1 O20 94.7(9) 2_566 2_566 ?
O7 W1 O23 64.4(8) 2_566 . ?
O12 W1 O5 160.0(7) . . ?
O12 W1 O7 87.1(7) . 2_566 ?
O12 W1 O20 64.9(8) . 2_566 ?
O12 W1 O23 96.1(8) . . ?
O16 W1 O5 90.0(7) . . ?
O16 W1 O7 159.8(7) . 2_566 ?
O16 W1 O12 88.0(7) . . ?
O16 W1 O20 65.6(8) . 2_566 ?
O16 W1 O23 96.6(8) . . ?
O19 W1 O5 100.5(8) . . ?
O19 W1 O7 102.2(8) . 2_566 ?
O19 W1 O12 99.5(7) . . ?
O19 W1 O16 98.0(8) . . ?
O19 W1 O20 156.5(9) . 2_566 ?
O19 W1 O23 158.9(9) . . ?
O20 W1 O23 44.5(9) 2_566 . ?
O1 W2 O8 101.5(7) . . ?
O1 W2 O13 100.4(7) . . ?
O1 W2 O14 103.2(7) . . ?
O1 W2 O16 99.7(7) . . ?
O1 W2 O20 157.6(8) . 2_566 ?
O1 W2 O21 155.2(8) . 2_566 ?
O8 W2 O13 158.0(7) . . ?
O8 W2 O16 86.8(7) . . ?
O8 W2 O20 93.2(8) . 2_566 ?
O8 W2 O21 61.5(8) . 2_566 ?
O13 W2 O16 87.2(7) . . ?
O13 W2 O20 65.2(8) . 2_566 ?
O13 W2 O21 98.4(8) . 2_566 ?
O14 W2 O8 88.1(7) . . ?
O14 W2 O13 89.3(7) . . ?
O14 W2 O16 157.1(7) . . ?
O14 W2 O20 94.0(8) . 2_566 ?
O14 W2 O21 60.9(8) . 2_566 ?
O16 W2 O20 64.1(8) . 2_566 ?
O16 W2 O21 97.4(8) . 2_566 ?
O21 W2 O20 47.1(9) 2_566 2_566 ?
O10 W3 O12 88.7(7) . . ?
O10 W3 O13 159.6(7) . . ?
O10 W3 O15 88.2(7) . . ?
O10 W3 O20 95.0(9) . 2_566 ?
O10 W3 O24 64.4(8) . 2_566 ?
O12 W3 O13 88.1(7) . . ?
O12 W3 O15 159.1(7) . . ?
O12 W3 O20 64.2(8) . 2_566 ?
O12 W3 O24 97.8(8) . 2_566 ?
O13 W3 O15 87.7(7) . . ?
O13 W3 O20 65.6(8) . 2_566 ?
O13 W3 O24 96.1(8) . 2_566 ?
O15 W3 O20 95.5(8) . 2_566 ?
O15 W3 O24 62.4(8) . 2_566 ?
O18 W3 O10 99.5(8) . . ?
O18 W3 O12 100.4(7) . . ?
O18 W3 O13 100.9(8) . . ?
O18 W3 O15 100.5(7) . . ?
O18 W3 O20 158.7(9) . 2_566 ?
O18 W3 O24 155.4(9) . 2_566 ?
O24 W3 O20 45.9(10) 2_566 2_566 ?
O6 W4 O7 99.6(8) . . ?
O6 W4 O9 101.3(8) . . ?
O6 W4 O14 104.4(8) . . ?
O6 W4 O17 103.7(8) . . ?
O6 W4 O21 157.0(9) . 2_566 ?
O6 W4 O23 157.3(9) . 2_566 ?
O7 W4 O9 89.3(7) . . ?
O7 W4 O21 96.0(9) . 2_566 ?
O7 W4 O23 64.8(8) . 2_566 ?
O9 W4 O21 95.7(8) . 2_566 ?
O9 W4 O23 64.0(8) . 2_566 ?
O14 W4 O7 156.0(7) . . ?
O14 W4 O9 85.6(7) . . ?
O14 W4 O21 61.3(8) . 2_566 ?
O14 W4 O23 92.1(8) . 2_566 ?
O17 W4 O7 87.2(7) . . ?
O17 W4 O9 155.0(7) . . ?
O17 W4 O14 87.6(7) . . ?
O17 W4 O21 60.1(8) . 2_566 ?
O17 W4 O23 92.3(8) . 2_566 ?
O21 W4 O23 45.7(9) 2_566 2_566 ?
O5 W5 O9 88.4(7) 2_566 . ?
O5 W5 O23 64.9(8) 2_566 2_566 ?
O5 W5 O24 96.7(8) 2_566 2_566 ?
O9 W5 O23 64.2(8) . 2_566 ?
O9 W5 O24 94.7(8) . 2_566 ?
O11 W5 O5 86.5(7) . 2_566 ?
O11 W5 O9 155.5(7) . . ?
O11 W5 O15 88.6(7) . . ?
O11 W5 O23 92.1(8) . 2_566 ?
O11 W5 O24 62.2(9) . 2_566 ?
O15 W5 O5 159.1(7) . 2_566 ?
O15 W5 O9 87.6(7) . . ?
O15 W5 O23 95.0(8) . 2_566 ?
O15 W5 O24 63.2(8) . 2_566 ?
O22 W5 O5 100.2(7) . 2_566 ?
O22 W5 O9 101.2(8) . . ?
O22 W5 O11 103.2(8) . . ?
O22 W5 O15 100.8(7) . . ?
O22 W5 O23 158.2(8) . 2_566 ?
O22 W5 O24 157.0(9) . 2_566 ?
O24 W5 O23 44.8(9) 2_566 2_566 ?
O3 W6 O8 103.0(8) . 2_566 ?
O3 W6 O10 99.6(7) . . ?
O3 W6 O11 101.3(8) . . ?
O3 W6 O17 105.1(8) . 2_566 ?
O3 W6 O21 158.6(9) . . ?
O3 W6 O24 154.3(9) . 2_566 ?
O8 W6 O10 157.4(7) 2_566 . ?
O8 W6 O11 86.0(7) 2_566 . ?
O8 W6 O21 63.1(9) 2_566 . ?
O8 W6 O24 94.8(8) 2_566 2_566 ?
O10 W6 O21 95.4(9) . . ?
O10 W6 O24 63.7(8) . 2_566 ?
O11 W6 O10 88.9(7) . . ?
O11 W6 O21 94.1(8) . . ?
O11 W6 O24 61.2(8) . 2_566 ?
O17 W6 O8 88.9(7) 2_566 2_566 ?
O17 W6 O10 85.9(7) 2_566 . ?
O17 W6 O11 153.6(7) 2_566 . ?
O17 W6 O21 60.8(8) 2_566 . ?
O17 W6 O24 93.6(8) 2_566 2_566 ?
O21 W6 O24 47.1(9) . 2_566 ?
N1 Cu1 O2W 102.2(6) . . ?
O1W Cu1 O2W 88.7(6) . . ?
O1W Cu1 N1 88.2(6) . . ?
O1W Cu1 N2 88.5(6) . . ?
O1W Cu1 N3 174.7(6) . . ?
N2 Cu1 O2W 98.8(6) . . ?
N2 Cu1 N1 158.7(6) . . ?
N3 Cu1 O2W 89.4(6) . . ?
N3 Cu1 N1 87.3(6) . . ?
N3 Cu1 N2 96.7(5) . . ?
O20 Si1 O20 180.0(19) 2_566 . ?
O20 Si1 O21 72.6(14) 2_566 2_566 ?
O20 Si1 O21 107.4(14) 2_566 . ?
O20 Si1 O21 72.6(14) . . ?
O20 Si1 O21 107.4(14) . 2_566 ?
O20 Si1 O24 109.5(14) . 2_566 ?
O20 Si1 O24 70.5(14) . . ?
O20 Si1 O24 70.5(14) 2_566 2_566 ?
O20 Si1 O24 109.5(14) 2_566 . ?
O21 Si1 O21 180.0 2_566 . ?
O23 Si1 O20 110.8(14) 2_566 2_566 ?
O23 Si1 O20 69.2(14) 2_566 . ?
O23 Si1 O20 69.2(14) . 2_566 ?
O23 Si1 O20 110.8(14) . . ?
O23 Si1 O21 70.6(14) 2_566 2_566 ?
O23 Si1 O21 109.4(14) 2_566 . ?
O23 Si1 O21 109.4(14) . 2_566 ?
O23 Si1 O21 70.6(14) . . ?
O23 Si1 O23 180.0 . 2_566 ?
O23 Si1 O24 110.9(14) 2_566 . ?
O23 Si1 O24 69.1(14) . . ?
O23 Si1 O24 69.1(14) 2_566 2_566 ?
O23 Si1 O24 110.9(14) . 2_566 ?
O24 Si1 O21 108.8(14) . . ?
O24 Si1 O21 108.8(14) 2_566 2_566 ?
O24 Si1 O21 71.2(14) 2_566 . ?
O24 Si1 O21 71.2(14) . 2_566 ?
O24 Si1 O24 179.998(11) . 2_566 ?
C6 N1 Cu1 119.9(12) . . ?
C13 N1 Cu1 122.5(13) . . ?
C13 N1 C6 117.5(16) . . ?
C8 N2 Cu1 117.4(10) . . ?
C8 N2 C15 116.5(14) . . ?
C15 N2 Cu1 126.1(12) . . ?
C1 N3 Cu1 118.0(12) . . ?
C1 N3 C2 117.9(15) . . ?
C2 N3 Cu1 121.7(11) . . ?
W5 O5 W1 136.6(9) 2_566 . ?
W4 O7 W1 136.8(9) . 2_566 ?
C9 N5 N10 101.3(15) . . ?
N3 C1 C4 123.3(17) . . ?
W6 O8 W2 139.1(9) 2_566 . ?
W4 O9 W5 137.3(9) . . ?
W3 O10 W6 137.4(9) . . ?
W5 O11 W6 141.0(10) . . ?
W3 O12 W1 135.6(9) . . ?
N3 C2 C14 121.9(16) . . ?
W2 O13 W3 135.4(9) . . ?
W2 O14 W4 142.2(10) . . ?
W5 O15 W3 137.8(9) . . ?
C1 C4 C17 118.5(16) . . ?
C3 C4 C1 121.8(16) . . ?
C3 C4 C17 119.6(15) . . ?
W1 O16 W2 135.3(9) . . ?
C16 C5 C12 118.0(18) . . ?
N1 C6 C12 124.5(18) . . ?
W6 O17 W4 142.2(10) 2_566 . ?
C15 C7 C20 121.0(17) . . ?
N5 N10 C18 122.3(18) . . ?
N14 N10 N5 114.1(16) . . ?
N14 N10 C18 123.5(19) . . ?
N2 C8 C10 124.8(15) . . ?
N5 C9 N13 111.7(18) . . ?
N5 C9 C12 123.4(16) . . ?
N13 C9 C12 124.8(16) . . ?
N6 N12 C11 108.0 . . ?
N7 C11 N12 108.0 . . ?
C10 C11 N12 122.3(10) . . ?
C10 C11 N7 129.6(10) . . ?
C11 N7 N11 108.0 . . ?
N7 N11 N6 108.0 . . ?
N12 N6 N11 108.0 . . ?
C23 N6 N12 125.1(15) . . ?
C23 N6 N11 126.4(15) . . ?
N14 N13 C9 107.3(16) . . ?
C8 C10 C11 120.5(14) . . ?
C8 C10 C20 119.2(15) . . ?
C11 C10 C20 120.3(14) . . ?
N10 N14 N13 105.4(17) . . ?
N8 N15 N9 108.0 . . ?
N4 N8 N15 108.0 . . ?
C19 N8 N15 126.7(14) . . ?
C19 N8 N4 125.1(14) . . ?
N8 N4 C3 108.0 . . ?
C4 C3 N4 126.1(11) . . ?
C4 C3 N9 125.9(11) . . ?
N9 C3 N4 108.0 . . ?
C3 N9 N15 108.0 . . ?
C5 C12 C9 122.5(16) . . ?
C6 C12 C5 117.4(18) . . ?
C6 C12 C9 120.0(16) . . ?
N1 C13 C16 120.8(18) . . ?
C17 C14 C2 119.1(18) . . ?
C7 C15 N2 122.2(17) . . ?
C5 C16 C13 121.6(18) . . ?
C14 C17 C4 119.2(17) . . ?
N10 C18 C21 112.0(19) . . ?
N8 C19 C22 112.8(19) . . ?
W1 O20 W2 94.8(10) 2_566 2_566 ?
W1 O20 W3 95.0(9) 2_566 2_566 ?
W3 O20 W2 93.6(10) 2_566 2_566 ?
Si1 O20 W1 123.9(14) . 2_566 ?
Si1 O20 W2 120.3(14) . 2_566 ?
Si1 O20 W3 121.7(15) . 2_566 ?
Si1 O20 O23 54.6(12) . 2_566 ?
O23 O20 W1 69.3(12) 2_566 2_566 ?
O23 O20 W2 131.2(17) 2_566 2_566 ?
O23 O20 W3 132.2(16) 2_566 2_566 ?
W4 O21 W2 95.1(9) 2_566 2_566 ?
W6 O21 W2 95.7(10) . 2_566 ?
W6 O21 W4 96.1(9) . 2_566 ?
Si1 O21 W2 119.9(13) . 2_566 ?
Si1 O21 W4 121.5(14) . 2_566 ?
Si1 O21 W6 122.0(13) . . ?
C7 C20 C10 116.1(16) . . ?
C18 C21 C21 114(3) . 2_667 ?
C22 C22 C19 131(4) 2_767 . ?
W4 O23 W1 93.5(9) 2_566 . ?
W5 O23 W1 94.0(10) 2_566 . ?
W5 O23 W4 93.9(9) 2_566 2_566 ?
Si1 O23 W1 122.3(15) . . ?
Si1 O23 W4 122.2(15) . 2_566 ?
Si1 O23 W5 123.0(14) . 2_566 ?
W3 O24 W6 94.3(9) 2_566 2_566 ?
W5 O24 W3 96.2(10) 2_566 2_566 ?
W5 O24 W6 94.8(10) 2_566 2_566 ?
Si1 O24 W3 121.9(15) . 2_566 ?
Si1 O24 W5 123.1(14) . 2_566 ?
Si1 O24 W6 119.7(14) . 2_566 ?
N6 C23 C25 120(3) . . ?
C24 C23 N6 112(3) . . ?
C24 C23 C25 98(3) . . ?
C23 C24 C25 114(5) . 2_576 ?
C23 C25 C24 113(4) . 2_576 ?

loop_
_geom_bond_atom_site_label_1
_geom_bond_atom_site_label_2
_geom_bond_distance
_geom_bond_site_symmetry_2
_geom_bond_publ_flag
W1 O5 1.908(16) . ?
W1 O7 1.908(17) 2_566 ?
W1 O12 1.904(17) . ?
W1 O16 1.889(17) . ?
W1 O19 1.666(16) . ?
W1 O20 2.37(3) 2_566 ?
W1 O23 2.42(3) . ?
W2 O1 1.701(17) . ?
W2 O8 1.899(16) . ?
W2 O13 1.899(16) . ?
W2 O14 1.865(16) . ?
W2 O16 1.919(16) . ?
W2 O20 2.42(3) 2_566 ?
W2 O21 2.40(3) 2_566 ?
W3 O10 1.871(17) . ?
W3 O12 1.893(16) . ?
W3 O13 1.899(17) . ?
W3 O15 1.912(16) . ?
W3 O18 1.687(16) . ?
W3 O20 2.40(3) 2_566 ?
W3 O24 2.39(3) 2_566 ?
W4 O6 1.669(17) . ?
W4 O7 1.882(16) . ?
W4 O9 1.890(17) . ?
W4 O14 1.866(16) . ?
W4 O17 1.862(16) . ?
W4 O21 2.38(2) 2_566 ?
W4 O23 2.42(3) 2_566 ?
W5 O5 1.890(16) 2_566 ?
W5 O9 1.895(17) . ?
W5 O11 1.861(17) . ?
W5 O15 1.882(16) . ?
W5 O22 1.674(17) . ?
W5 O23 2.40(3) 2_566 ?
W5 O24 2.37(3) 2_566 ?
W6 O3 1.670(17) . ?
W6 O8 1.861(16) 2_566 ?
W6 O10 1.903(16) . ?
W6 O11 1.869(16) . ?
W6 O17 1.856(16) 2_566 ?
W6 O21 2.35(3) . ?
W6 O24 2.41(3) 2_566 ?
Cu1 O2W 2.221(16) . ?
Cu1 N1 2.029(14) . ?
Cu1 O1W 1.970(15) . ?
Cu1 N2 2.005(14) . ?
Cu1 N3 1.995(14) . ?
Si1 O20 1.61(3) 2_566 ?
Si1 O20 1.61(3) . ?
Si1 O21 1.64(3) . ?
Si1 O21 1.64(3) 2_566 ?
Si1 O23 1.58(3) 2_566 ?
Si1 O23 1.58(3) . ?
Si1 O24 1.62(3) . ?
Si1 O24 1.62(3) 2_566 ?
N1 C6 1.35(2) . ?
N1 C13 1.32(2) . ?
N2 C8 1.34(2) . ?
N2 C15 1.36(2) . ?
N3 C1 1.34(2) . ?
N3 C2 1.35(2) . ?
N5 N10 1.33(2) . ?
N5 C9 1.31(2) . ?
C1 C4 1.35(2) . ?
C2 C14 1.38(3) . ?
C4 C3 1.337(18) . ?
C4 C17 1.39(2) . ?
C5 C12 1.39(3) . ?
C5 C16 1.35(3) . ?
C6 C12 1.35(2) . ?
C7 C15 1.35(3) . ?
C7 C20 1.40(3) . ?
N10 N14 1.29(2) . ?
N10 C18 1.49(2) . ?
C8 C10 1.35(2) . ?
C9 N13 1.32(2) . ?
C9 C12 1.48(3) . ?
N12 C11 1.4200 . ?
N12 N6 1.4200 . ?
C11 N7 1.4200 . ?
C11 C10 1.355(17) . ?
N7 N11 1.4200 . ?
N11 N6 1.4200 . ?
N6 C23 1.33(3) . ?
N13 N14 1.31(2) . ?
C10 C20 1.41(2) . ?
N15 N8 1.4200 . ?
N15 N9 1.4200 . ?
N8 N4 1.4200 . ?
N8 C19 1.36(2) . ?
N4 C3 1.4200 . ?
C3 N9 1.4200 . ?
C13 C16 1.37(3) . ?
C14 C17 1.37(3) . ?
C18 C21 1.51(3) . ?
C19 C22 1.43(3) . ?
O20 O23 1.81(4) 2_566 ?
C21 C21 1.55(5) 2_667 ?
C22 C22 1.35(5) 2_767 ?
C23 C24 1.25(6) . ?
C23 C25 1.37(5) . ?
C24 C25 1.63(6) 2_576 ?
